data_7005025
loop_
_publ_author_name
'Mezei, Gellert'
'Rivera-Carrillo, Marlyn'
'Raptis, Raphael G.'

_publ_section_title
;
 Trigonal-prismatic CuII6-pyrazolato cages: structural and
 electrochemical study, evidence of charge delocalisation.
;
_journal_issue 1
_journal_name_full 'Dalton transactions (Cambridge, England : 2003)'
_journal_page_first 37
_journal_page_last 40
_journal_paper_doi 10.1039/b615018g
_journal_year 2007
_chemical_formula_sum 'C101 H79 Cl10 Cu6 N19 O2 P2'
_chemical_formula_weight 2388.51
_chemical_name_systematic
;
?
;
_space_group_IT_number 2
_symmetry_cell_setting triclinic
_symmetry_space_group_name_Hall '-P 1'
_symmetry_space_group_name_H-M 'P -1'
_atom_sites_solution_hydrogens geom
_atom_sites_solution_primary direct
_atom_sites_solution_secondary difmap
_audit_creation_method SHELXL-97
_cell_angle_alpha 97.971(2)
_cell_angle_beta 90.476(2)
_cell_angle_gamma 90.654(2)
_cell_formula_units_Z 2
_cell_length_a 11.6703(14)
_cell_length_b 20.722(2)
_cell_length_c 21.286(3)
_cell_measurement_temperature 302(2)
_cell_volume 5097.3(11)
_computing_cell_refinement 'Bruker SMART'
_computing_data_collection 'Bruker SMART'
_computing_data_reduction 'Bruker SHELXTL'
_computing_molecular_graphics 'Bruker SHELXTL'
_computing_publication_material 'Bruker SHELXTL'
_computing_structure_refinement 'SHELXL-97 (Sheldrick, 1997)'
_computing_structure_solution 'SHELXS-97 (Sheldrick, 1990)'
_diffrn_ambient_temperature 302(2)
_diffrn_measured_fraction_theta_full 0.996
_diffrn_measured_fraction_theta_max 0.996
_diffrn_measurement_device_type 'CCD area detector'
_diffrn_measurement_method 'phi and omega scans'
_diffrn_radiation_monochromator graphite
_diffrn_radiation_source 'fine-focus sealed tube'
_diffrn_radiation_type MoK\a
_diffrn_radiation_wavelength 0.71073
_diffrn_reflns_av_R_equivalents 0.0270
_diffrn_reflns_av_sigmaI/netI 0.0389
_diffrn_reflns_limit_h_max 12
_diffrn_reflns_limit_h_min -12
_diffrn_reflns_limit_k_max 22
_diffrn_reflns_limit_k_min -23
_diffrn_reflns_limit_l_max 15
_diffrn_reflns_limit_l_min -23
_diffrn_reflns_number 22359
_diffrn_reflns_theta_full 23.28
_diffrn_reflns_theta_max 23.28
_diffrn_reflns_theta_min 1.93
_exptl_absorpt_coefficient_mu 1.582
_exptl_absorpt_correction_type none
_exptl_crystal_colour 'dark brown'
_exptl_crystal_density_diffrn 1.556
_exptl_crystal_density_method 'not measured'
_exptl_crystal_description plate
_exptl_crystal_F_000 2416
_exptl_crystal_size_max 0.44
_exptl_crystal_size_mid 0.23
_exptl_crystal_size_min 0.03
_refine_diff_density_max 1.281
_refine_diff_density_min -1.262
_refine_diff_density_rms 0.079
_refine_ls_extinction_method none
_refine_ls_goodness_of_fit_ref 1.010
_refine_ls_hydrogen_treatment constr
_refine_ls_matrix_type full
_refine_ls_number_parameters 1261
_refine_ls_number_reflns 14602
_refine_ls_number_restraints 0
_refine_ls_restrained_S_all 1.010
_refine_ls_R_factor_all 0.0687
_refine_ls_R_factor_gt 0.0483
_refine_ls_shift/su_max 0.001
_refine_ls_shift/su_mean 0.000
_refine_ls_structure_factor_coef Fsqd
_refine_ls_weighting_details 'calc w=1/[\s^2^(Fo^2^)+(0.0921P)^2^+4.9275P] where P=(Fo^2^+2Fc^2^)/3'
_refine_ls_weighting_scheme calc
_refine_ls_wR_factor_gt 0.1353
_refine_ls_wR_factor_ref 0.1493
_reflns_number_gt 10897
_reflns_number_total 14602
_reflns_threshold_expression >2sigma(I)
_cod_data_source_file b615018g.txt
_cod_data_source_block PPN[4]
_cod_depositor_comments
;
The following automatic conversions were performed:
'_symmetry_cell_setting' value 'Triclinic' changed to 'triclinic'
according to '/home/saulius/struct/CIF-dictionaries/cif_core.dic'
dictionary named 'cif_core.dic' version 2.4.1 from 2010-06-29.

Automatic conversion script
Id: cif_fix_enum 1527 2010-12-29 10:47:43Z saulius 
;
_cod_original_cell_volume 5097.4(11)
_cod_original_sg_symbol_H-M P-1
_cod_database_code 7005025

loop_
_symmetry_equiv_pos_as_xyz
'x, y, z'
'-x, -y, -z'

loop_
_atom_site_label
_atom_site_type_symbol
_atom_site_fract_x
_atom_site_fract_y
_atom_site_fract_z
_atom_site_U_iso_or_equiv
_atom_site_adp_type
_atom_site_occupancy
_atom_site_symmetry_multiplicity
_atom_site_calc_flag
_atom_site_refinement_flags
_atom_site_disorder_assembly
_atom_site_disorder_group
Cu1 Cu 1.08453(5) 0.67981(3) 0.27552(3) 0.03445(16) Uani 1 1 d . . .
Cu2 Cu 0.99150(5) 0.82731(3) 0.29804(3) 0.03599(16) Uani 1 1 d . . .
Cu3 Cu 0.98406(5) 0.74487(3) 0.15639(3) 0.03680(17) Uani 1 1 d . . .
Cu4 Cu 0.85676(5) 0.62051(3) 0.30561(3) 0.03328(16) Uani 1 1 d . . .
Cu5 Cu 0.76424(5) 0.76842(3) 0.32430(3) 0.03563(16) Uani 1 1 d . . .
Cu6 Cu 0.75809(5) 0.68201(3) 0.18472(3) 0.03543(16) Uani 1 1 d . . .
Cl1 Cl 1.16435(16) 0.77481(8) 0.54036(7) 0.0666(4) Uani 1 1 d . . .
Cl2 Cl 0.87563(18) 1.01200(8) 0.13009(8) 0.0764(5) Uani 1 1 d . . .
Cl3 Cl 1.12505(15) 0.48336(7) 0.05784(8) 0.0646(4) Uani 1 1 d . . .
Cl4 Cl 0.85250(16) 0.70743(8) 0.57641(7) 0.0682(4) Uani 1 1 d . . .
Cl5 Cl 0.5802(2) 0.93447(8) 0.15419(9) 0.0900(6) Uani 1 1 d . . .
Cl6 Cl 0.83921(17) 0.41159(7) 0.09453(8) 0.0728(5) Uani 1 1 d . . .
Cl7 Cl 0.1692(4) -0.03667(19) 0.0490(2) 0.215(2) Uani 1 1 d . . .
Cl8 Cl 0.2579(3) 0.0831(2) 0.01903(17) 0.1614(13) Uani 1 1 d . . .
Cl9 Cl 0.3236(4) 0.7815(3) 0.1512(3) 0.249(3) Uani 1 1 d . . .
Cl10 Cl 0.3118(5) 0.8821(4) 0.2536(3) 0.338(4) Uani 1 1 d . . .
P1 P 0.46032(14) 0.17206(7) 0.21165(8) 0.0552(4) Uani 1 1 d . . .
P2 P 0.52931(15) 0.30751(7) 0.27300(8) 0.0560(4) Uani 1 1 d . . .
O1 O 1.0406(3) 0.75478(15) 0.24104(15) 0.0374(8) Uani 1 1 d . . .
O2 O 0.7752(3) 0.68689(15) 0.27363(15) 0.0347(7) Uani 1 1 d . . .
N1 N 1.1088(4) 0.73192(19) 0.35862(19) 0.0395(10) Uani 1 1 d . . .
N2 N 1.0617(4) 0.7915(2) 0.3695(2) 0.0417(10) Uani 1 1 d . . .
N3 N 0.9571(4) 0.87280(19) 0.2256(2) 0.0410(10) Uani 1 1 d . . .
N4 N 0.9548(4) 0.83918(19) 0.16655(19) 0.0413(10) Uani 1 1 d . . .
N5 N 1.0488(4) 0.6568(2) 0.14023(19) 0.0411(10) Uani 1 1 d . . .
N6 N 1.0883(4) 0.63031(19) 0.19060(19) 0.0409(10) Uani 1 1 d . . .
N7 N 0.8381(3) 0.6661(2) 0.39238(18) 0.0386(10) Uani 1 1 d . . .
N8 N 0.8000(4) 0.72813(19) 0.40008(19) 0.0384(10) Uani 1 1 d . . .
N9 N 0.6974(4) 0.8061(2) 0.2530(2) 0.0438(11) Uani 1 1 d . . .
N10 N 0.6960(4) 0.7705(2) 0.1949(2) 0.0440(11) Uani 1 1 d . . .
N11 N 0.7887(4) 0.58857(19) 0.17513(19) 0.0408(10) Uani 1 1 d . . .
N12 N 0.8312(4) 0.5623(2) 0.2255(2) 0.0413(10) Uani 1 1 d . . .
N13 N 1.0946(3) 0.59736(18) 0.31481(18) 0.0358(9) Uani 1 1 d . . .
N14 N 0.9938(3) 0.57061(18) 0.33017(19) 0.0352(9) Uani 1 1 d . . .
N15 N 0.8947(4) 0.88676(19) 0.36000(18) 0.0374(10) Uani 1 1 d . . .
N16 N 0.7917(4) 0.85892(19) 0.37056(19) 0.0404(10) Uani 1 1 d . . .
N17 N 0.8801(4) 0.7216(2) 0.07980(19) 0.0409(10) Uani 1 1 d . . .
N18 N 0.7822(3) 0.68900(19) 0.09258(18) 0.0372(10) Uani 1 1 d . . .
N19 N 0.4656(5) 0.2470(2) 0.2355(3) 0.0730(16) Uani 1 1 d . . .
C1 C 1.0726(5) 0.8141(3) 0.4313(2) 0.0470(13) Uani 1 1 d . . .
H1 H 1.0463 0.8540 0.4511 0.056 Uiso 1 1 calc R . .
C2 C 1.1288(5) 0.7689(3) 0.4606(2) 0.0440(13) Uani 1 1 d . . .
C3 C 1.1501(5) 0.7179(3) 0.4141(2) 0.0478(14) Uani 1 1 d . . .
H3 H 1.1871 0.6797 0.4201 0.057 Uiso 1 1 calc R . .
C4 C 0.9258(5) 0.8803(3) 0.1265(3) 0.0529(15) Uani 1 1 d . . .
H4 H 0.9170 0.8695 0.0828 0.064 Uiso 1 1 calc R . .
C5 C 0.9112(5) 0.9409(3) 0.1600(3) 0.0498(14) Uani 1 1 d . . .
C6 C 0.9311(5) 0.9348(3) 0.2222(3) 0.0507(14) Uani 1 1 d . . .
H6 H 0.9272 0.9680 0.2563 0.061 Uiso 1 1 calc R . .
C7 C 1.1188(5) 0.5693(3) 0.1701(3) 0.0490(14) Uani 1 1 d . . .
H7 H 1.1483 0.5401 0.1954 0.059 Uiso 1 1 calc R . .
C8 C 1.0998(5) 0.5562(3) 0.1061(3) 0.0463(13) Uani 1 1 d . . .
C9 C 1.0555(5) 0.6119(3) 0.0881(3) 0.0488(14) Uani 1 1 d . . .
H9 H 1.0338 0.6178 0.0471 0.059 Uiso 1 1 calc R . .
C10 C 0.8001(5) 0.7504(3) 0.4617(2) 0.0478(14) Uani 1 1 d . . .
H10 H 0.7774 0.7917 0.4795 0.057 Uiso 1 1 calc R . .
C11 C 0.8387(5) 0.7028(3) 0.4947(2) 0.0437(13) Uani 1 1 d . . .
C12 C 0.8614(5) 0.6506(3) 0.4502(3) 0.0470(13) Uani 1 1 d . . .
H12 H 0.8886 0.6107 0.4587 0.056 Uiso 1 1 calc R . .
C13 C 0.6571(5) 0.8082(3) 0.1534(3) 0.0545(15) Uani 1 1 d . . .
H13 H 0.6486 0.7957 0.1099 0.065 Uiso 1 1 calc R . .
C14 C 0.6319(5) 0.8684(3) 0.1855(3) 0.0539(15) Uani 1 1 d . . .
C15 C 0.6598(5) 0.8654(3) 0.2476(3) 0.0542(15) Uani 1 1 d . . .
H15 H 0.6535 0.8994 0.2808 0.065 Uiso 1 1 calc R . .
C16 C 0.8539(5) 0.4999(3) 0.2058(3) 0.0474(13) Uani 1 1 d . . .
H16 H 0.8843 0.4707 0.2308 0.057 Uiso 1 1 calc R . .
C17 C 0.8249(5) 0.4855(2) 0.1422(2) 0.0442(13) Uani 1 1 d . . .
C18 C 0.7854(5) 0.5416(3) 0.1250(3) 0.0472(13) Uani 1 1 d . . .
H18 H 0.7597 0.5469 0.0846 0.057 Uiso 1 1 calc R . .
C19 C 1.0167(4) 0.5194(2) 0.3614(2) 0.0404(12) Uani 1 1 d . . .
C20 C 1.1360(5) 0.5132(3) 0.3649(3) 0.0485(14) Uani 1 1 d . . .
H20 H 1.1761 0.4821 0.3835 0.058 Uiso 1 1 calc R . .
C21 C 1.1822(4) 0.5628(2) 0.3353(2) 0.0376(12) Uani 1 1 d . . .
C22 C 1.3033(4) 0.5827(3) 0.3304(3) 0.0445(13) Uani 1 1 d . . .
C23 C 1.3394(5) 0.6262(3) 0.2896(3) 0.0583(16) Uani 1 1 d . . .
H23 H 1.2860 0.6420 0.2631 0.070 Uiso 1 1 calc R . .
C24 C 1.4516(5) 0.6461(3) 0.2879(4) 0.0709(19) Uani 1 1 d . . .
H24 H 1.4732 0.6756 0.2608 0.085 Uiso 1 1 calc R . .
C25 C 1.5321(6) 0.6225(4) 0.3261(4) 0.076(2) Uani 1 1 d . . .
H25 H 1.6082 0.6360 0.3252 0.091 Uiso 1 1 calc R . .
C26 C 1.4991(6) 0.5792(4) 0.3650(4) 0.073(2) Uani 1 1 d . . .
H26 H 1.5536 0.5626 0.3903 0.088 Uiso 1 1 calc R . .
C27 C 1.3848(5) 0.5593(3) 0.3677(3) 0.0583(16) Uani 1 1 d . . .
H27 H 1.3638 0.5300 0.3951 0.070 Uiso 1 1 calc R . .
C28 C 0.9267(5) 0.4833(2) 0.3907(3) 0.0436(13) Uani 1 1 d . . .
C29 C 0.9566(6) 0.4441(3) 0.4358(3) 0.0643(17) Uani 1 1 d . . .
H29 H 1.0338 0.4396 0.4454 0.077 Uiso 1 1 calc R . .
C30 C 0.8767(6) 0.4119(3) 0.4666(3) 0.076(2) Uani 1 1 d . . .
H30 H 0.9000 0.3848 0.4955 0.092 Uiso 1 1 calc R . .
C31 C 0.7628(6) 0.4194(3) 0.4552(3) 0.0730(19) Uani 1 1 d . . .
H31 H 0.7082 0.3990 0.4775 0.088 Uiso 1 1 calc R . .
C32 C 0.7294(5) 0.4576(3) 0.4101(3) 0.0661(18) Uani 1 1 d . . .
H32 H 0.6520 0.4622 0.4013 0.079 Uiso 1 1 calc R . .
C33 C 0.8107(5) 0.4890(3) 0.3782(3) 0.0553(15) Uani 1 1 d . . .
H33 H 0.7873 0.5143 0.3478 0.066 Uiso 1 1 calc R . .
C34 C 0.7342(4) 0.8997(2) 0.4141(2) 0.0404(12) Uani 1 1 d . . .
C35 C 0.8023(5) 0.9547(2) 0.4321(2) 0.0438(13) Uani 1 1 d . . .
H35 H 0.7849 0.9905 0.4618 0.053 Uiso 1 1 calc R . .
C36 C 0.9021(4) 0.9453(2) 0.3968(2) 0.0387(12) Uani 1 1 d . . .
C37 C 1.0010(5) 0.9895(3) 0.3969(2) 0.0440(13) Uani 1 1 d . . .
C38 C 1.1082(5) 0.9686(3) 0.3757(3) 0.0585(16) Uani 1 1 d . . .
H38 H 1.1192 0.9248 0.3610 0.070 Uiso 1 1 calc R . .
C39 C 1.1999(6) 1.0128(4) 0.3762(3) 0.0727(19) Uani 1 1 d . . .
H39 H 1.2711 0.9982 0.3614 0.087 Uiso 1 1 calc R . .
C40 C 1.1852(6) 1.0775(3) 0.3984(3) 0.0708(19) Uani 1 1 d . . .
H40 H 1.2466 1.1067 0.3994 0.085 Uiso 1 1 calc R . .
C41 C 1.0799(6) 1.0987(3) 0.4190(3) 0.0683(18) Uani 1 1 d . . .
H41 H 1.0693 1.1426 0.4334 0.082 Uiso 1 1 calc R . .
C42 C 0.9891(6) 1.0555(3) 0.4186(3) 0.0569(15) Uani 1 1 d . . .
H42 H 0.9183 1.0709 0.4332 0.068 Uiso 1 1 calc R . .
C43 C 0.6158(5) 0.8861(3) 0.4335(3) 0.0472(13) Uani 1 1 d . . .
C44 C 0.5718(6) 0.9205(3) 0.4877(3) 0.076(2) Uani 1 1 d . . .
H44 H 0.6182 0.9506 0.5129 0.091 Uiso 1 1 calc R . .
C45 C 0.4600(7) 0.9110(4) 0.5054(4) 0.096(3) Uani 1 1 d . . .
H45 H 0.4327 0.9347 0.5424 0.115 Uiso 1 1 calc R . .
C46 C 0.3897(7) 0.8684(4) 0.4701(4) 0.091(2) Uani 1 1 d . . .
H46 H 0.3138 0.8633 0.4817 0.109 Uiso 1 1 calc R . .
C47 C 0.4319(6) 0.8327(4) 0.4169(4) 0.086(2) Uani 1 1 d . . .
H47 H 0.3851 0.8019 0.3929 0.104 Uiso 1 1 calc R . .
C48 C 0.5428(5) 0.8416(3) 0.3982(3) 0.0647(17) Uani 1 1 d . . .
H48 H 0.5693 0.8173 0.3613 0.078 Uiso 1 1 calc R . .
C49 C 0.7210(5) 0.6751(2) 0.0384(2) 0.0432(13) Uani 1 1 d . . .
C50 C 0.7812(5) 0.6979(3) -0.0101(2) 0.0498(14) Uani 1 1 d . . .
H50 H 0.7593 0.6944 -0.0526 0.060 Uiso 1 1 calc R . .
C51 C 0.8797(5) 0.7268(3) 0.0170(3) 0.0451(13) Uani 1 1 d . . .
C52 C 0.9726(5) 0.7593(3) -0.0125(3) 0.0519(14) Uani 1 1 d . . .
C53 C 1.0839(6) 0.7599(3) 0.0096(3) 0.0687(18) Uani 1 1 d . . .
H53 H 1.1014 0.7389 0.0443 0.082 Uiso 1 1 calc R . .
C54 C 1.1716(7) 0.7920(4) -0.0195(4) 0.094(3) Uani 1 1 d . . .
H54 H 1.2464 0.7923 -0.0041 0.113 Uiso 1 1 calc R . .
C55 C 1.1461(9) 0.8228(4) -0.0709(4) 0.097(3) Uani 1 1 d . . .
H55 H 1.2038 0.8435 -0.0908 0.117 Uiso 1 1 calc R . .
C56 C 1.0379(8) 0.8230(4) -0.0922(4) 0.094(3) Uani 1 1 d . . .
H56 H 1.0205 0.8448 -0.1264 0.113 Uiso 1 1 calc R . .
C57 C 0.9524(7) 0.7912(3) -0.0644(3) 0.0746(19) Uani 1 1 d . . .
H57 H 0.8784 0.7912 -0.0809 0.089 Uiso 1 1 calc R . .
C58 C 0.6065(5) 0.6434(3) 0.0359(3) 0.0495(14) Uani 1 1 d . . .
C59 C 0.5673(7) 0.6077(4) -0.0193(3) 0.093(3) Uani 1 1 d . . .
H59 H 0.6151 0.6017 -0.0543 0.111 Uiso 1 1 calc R . .
C60 C 0.4592(7) 0.5806(5) -0.0241(4) 0.121(4) Uani 1 1 d . . .
H60 H 0.4347 0.5570 -0.0623 0.145 Uiso 1 1 calc R . .
C61 C 0.3875(7) 0.5878(5) 0.0264(4) 0.097(3) Uani 1 1 d . . .
H61 H 0.3142 0.5695 0.0229 0.116 Uiso 1 1 calc R . .
C62 C 0.4248(6) 0.6226(4) 0.0827(3) 0.0719(19) Uani 1 1 d . . .
H62 H 0.3770 0.6273 0.1177 0.086 Uiso 1 1 calc R . .
C63 C 0.5327(5) 0.6506(3) 0.0873(3) 0.0567(15) Uani 1 1 d . . .
H63 H 0.5567 0.6746 0.1254 0.068 Uiso 1 1 calc R . .
C64 C 0.3160(5) 0.1442(3) 0.2215(3) 0.0596(16) Uani 1 1 d . . .
C65 C 0.2419(7) 0.1828(4) 0.2592(4) 0.082(2) Uani 1 1 d . . .
H65 H 0.2649 0.2241 0.2782 0.099 Uiso 1 1 calc R . .
C66 C 0.1331(8) 0.1599(5) 0.2688(5) 0.101(3) Uani 1 1 d . . .
H66 H 0.0832 0.1866 0.2941 0.122 Uiso 1 1 calc R . .
C67 C 0.0968(8) 0.1007(6) 0.2429(5) 0.104(3) Uani 1 1 d . . .
H67 H 0.0226 0.0867 0.2499 0.125 Uiso 1 1 calc R . .
C68 C 0.1690(8) 0.0613(5) 0.2064(4) 0.106(3) Uani 1 1 d . . .
H68 H 0.1446 0.0198 0.1890 0.127 Uiso 1 1 calc R . .
C69 C 0.2794(7) 0.0823(4) 0.1946(4) 0.087(2) Uani 1 1 d . . .
H69 H 0.3282 0.0552 0.1689 0.105 Uiso 1 1 calc R . .
C70 C 0.5541(6) 0.1231(3) 0.2533(3) 0.0612(17) Uani 1 1 d . . .
C71 C 0.6710(6) 0.1342(4) 0.2501(4) 0.082(2) Uani 1 1 d . . .
H71 H 0.7000 0.1648 0.2261 0.099 Uiso 1 1 calc R . .
C72 C 0.7447(8) 0.0983(5) 0.2838(5) 0.107(3) Uani 1 1 d . . .
H72 H 0.8235 0.1052 0.2827 0.128 Uiso 1 1 calc R . .
C73 C 0.7001(10) 0.0527(5) 0.3188(4) 0.107(3) Uani 1 1 d . . .
H73 H 0.7494 0.0294 0.3415 0.128 Uiso 1 1 calc R . .
C74 C 0.5880(10) 0.0415(4) 0.3205(4) 0.103(3) Uani 1 1 d . . .
H74 H 0.5595 0.0098 0.3434 0.124 Uiso 1 1 calc R . .
C75 C 0.5133(7) 0.0770(3) 0.2880(3) 0.077(2) Uani 1 1 d . . .
H75 H 0.4348 0.0694 0.2899 0.092 Uiso 1 1 calc R . .
C76 C 0.4955(5) 0.1565(3) 0.1292(3) 0.0591(16) Uani 1 1 d . . .
C77 C 0.4765(6) 0.2043(4) 0.0908(4) 0.081(2) Uani 1 1 d . . .
H77 H 0.4480 0.2445 0.1084 0.098 Uiso 1 1 calc R . .
C78 C 0.4993(8) 0.1931(6) 0.0269(5) 0.113(3) Uani 1 1 d . . .
H78 H 0.4853 0.2253 0.0015 0.135 Uiso 1 1 calc R . .
C79 C 0.5428(8) 0.1343(7) 0.0007(4) 0.109(3) Uani 1 1 d . . .
H79 H 0.5584 0.1267 -0.0425 0.131 Uiso 1 1 calc R . .
C80 C 0.5635(7) 0.0864(5) 0.0382(4) 0.098(3) Uani 1 1 d . . .
H80 H 0.5928 0.0466 0.0204 0.117 Uiso 1 1 calc R . .
C81 C 0.5405(6) 0.0979(4) 0.1026(4) 0.076(2) Uani 1 1 d . . .
H81 H 0.5556 0.0658 0.1279 0.091 Uiso 1 1 calc R . .
C82 C 0.4820(6) 0.3780(3) 0.2399(3) 0.0574(16) Uani 1 1 d . . .
C83 C 0.5544(7) 0.4304(3) 0.2352(3) 0.0713(19) Uani 1 1 d . . .
H83 H 0.6290 0.4309 0.2509 0.086 Uiso 1 1 calc R . .
C84 C 0.5143(9) 0.4824(4) 0.2067(4) 0.092(3) Uani 1 1 d . . .
H84 H 0.5627 0.5175 0.2026 0.110 Uiso 1 1 calc R . .
C85 C 0.4048(10) 0.4819(4) 0.1850(4) 0.095(3) Uani 1 1 d . . .
H85 H 0.3787 0.5169 0.1661 0.114 Uiso 1 1 calc R . .
C86 C 0.3333(8) 0.4317(4) 0.1905(4) 0.095(3) Uani 1 1 d . . .
H86 H 0.2579 0.4330 0.1763 0.114 Uiso 1 1 calc R . .
C87 C 0.3700(6) 0.3784(3) 0.2169(3) 0.076(2) Uani 1 1 d . . .
H87 H 0.3208 0.3432 0.2194 0.092 Uiso 1 1 calc R . .
C88 C 0.4924(5) 0.3169(3) 0.3551(3) 0.0579(15) Uani 1 1 d . . .
C89 C 0.4537(6) 0.3746(3) 0.3865(4) 0.0721(19) Uani 1 1 d . . .
H89 H 0.4439 0.4100 0.3647 0.087 Uiso 1 1 calc R . .
C90 C 0.4291(7) 0.3804(4) 0.4506(4) 0.087(2) Uani 1 1 d . . .
H90 H 0.4038 0.4199 0.4716 0.105 Uiso 1 1 calc R . .
C91 C 0.4415(7) 0.3291(5) 0.4828(4) 0.096(3) Uani 1 1 d . . .
H91 H 0.4253 0.3334 0.5259 0.116 Uiso 1 1 calc R . .
C92 C 0.4779(8) 0.2710(5) 0.4519(4) 0.099(3) Uani 1 1 d . . .
H92 H 0.4862 0.2354 0.4738 0.119 Uiso 1 1 calc R . .
C93 C 0.5023(7) 0.2652(4) 0.3885(4) 0.085(2) Uani 1 1 d . . .
H93 H 0.5261 0.2252 0.3677 0.102 Uiso 1 1 calc R . .
C94 C 0.6824(6) 0.3052(3) 0.2679(3) 0.0588(16) Uani 1 1 d . . .
C95 C 0.7325(7) 0.3034(4) 0.2095(4) 0.082(2) Uani 1 1 d . . .
H95 H 0.6862 0.3041 0.1738 0.098 Uiso 1 1 calc R . .
C96 C 0.8505(8) 0.3008(4) 0.2025(4) 0.100(3) Uani 1 1 d . . .
H96 H 0.8833 0.2995 0.1627 0.120 Uiso 1 1 calc R . .
C97 C 0.9183(8) 0.3001(5) 0.2558(5) 0.105(3) Uani 1 1 d . . .
H97 H 0.9975 0.2995 0.2517 0.126 Uiso 1 1 calc R . .
C98 C 0.8719(7) 0.3002(4) 0.3134(4) 0.096(3) Uani 1 1 d . . .
H98 H 0.9188 0.2982 0.3486 0.115 Uiso 1 1 calc R . .
C99 C 0.7535(6) 0.3035(3) 0.3204(3) 0.0725(19) Uani 1 1 d . . .
H99 H 0.7217 0.3046 0.3604 0.087 Uiso 1 1 calc R . .
C100 C 0.1398(10) 0.0442(5) 0.0377(5) 0.134(4) Uani 1 1 d . . .
H10A H 0.0833 0.0439 0.0040 0.161 Uiso 1 1 calc R . .
H10B H 0.1078 0.0672 0.0762 0.161 Uiso 1 1 calc R . .
C101 C 0.2779(15) 0.8322(10) 0.2018(11) 0.46(3) Uani 1 1 d . . .
H10C H 0.2293 0.8568 0.1769 0.552 Uiso 1 1 calc R . .
H10D H 0.2249 0.8063 0.2231 0.552 Uiso 1 1 calc R . .

loop_
_atom_site_aniso_label
_atom_site_aniso_U_11
_atom_site_aniso_U_22
_atom_site_aniso_U_33
_atom_site_aniso_U_23
_atom_site_aniso_U_13
_atom_site_aniso_U_12
Cu1 0.0368(3) 0.0342(3) 0.0337(3) 0.0093(3) 0.0002(3) 0.0011(3)
Cu2 0.0425(4) 0.0346(3) 0.0318(3) 0.0077(3) 0.0000(3) 0.0022(3)
Cu3 0.0440(4) 0.0351(3) 0.0323(3) 0.0082(3) -0.0028(3) -0.0003(3)
Cu4 0.0318(3) 0.0363(3) 0.0330(3) 0.0094(3) -0.0023(2) 0.0017(2)
Cu5 0.0423(4) 0.0335(3) 0.0318(3) 0.0071(3) -0.0007(3) 0.0004(3)
Cu6 0.0421(4) 0.0354(3) 0.0298(3) 0.0083(3) -0.0028(3) -0.0001(3)
Cl1 0.0928(12) 0.0720(10) 0.0365(8) 0.0138(7) -0.0149(8) 0.0022(9)
Cl2 0.1177(15) 0.0482(9) 0.0682(11) 0.0251(8) -0.0129(10) 0.0120(9)
Cl3 0.0773(11) 0.0522(8) 0.0595(10) -0.0094(7) -0.0008(8) 0.0122(8)
Cl4 0.0908(12) 0.0807(11) 0.0340(8) 0.0114(7) -0.0078(8) 0.0075(9)
Cl5 0.1436(18) 0.0550(10) 0.0748(12) 0.0202(9) -0.0294(12) 0.0309(11)
Cl6 0.1124(14) 0.0438(8) 0.0590(10) -0.0044(7) -0.0033(9) 0.0074(8)
Cl7 0.232(4) 0.147(3) 0.248(5) -0.041(3) 0.126(4) -0.029(3)
Cl8 0.108(2) 0.216(4) 0.156(3) 0.017(3) -0.0022(19) -0.013(2)
Cl9 0.207(4) 0.257(5) 0.255(6) -0.067(4) 0.085(4) -0.046(4)
Cl10 0.237(6) 0.369(8) 0.345(8) -0.176(7) 0.104(5) -0.076(6)
P1 0.0630(10) 0.0445(8) 0.0587(10) 0.0092(7) -0.0119(8) 0.0064(7)
P2 0.0679(10) 0.0446(8) 0.0560(10) 0.0087(7) -0.0128(8) 0.0063(7)
O1 0.042(2) 0.0357(18) 0.0356(19) 0.0103(15) -0.0025(15) 0.0007(15)
O2 0.0396(19) 0.0336(17) 0.0313(18) 0.0063(14) -0.0017(14) 0.0016(14)
N1 0.046(3) 0.039(2) 0.035(2) 0.0094(19) -0.0027(19) 0.0018(19)
N2 0.049(3) 0.038(2) 0.038(3) 0.0061(19) 0.000(2) 0.005(2)
N3 0.049(3) 0.037(2) 0.038(3) 0.011(2) 0.001(2) 0.0044(19)
N4 0.053(3) 0.038(2) 0.034(2) 0.010(2) -0.005(2) 0.000(2)
N5 0.048(3) 0.042(2) 0.034(2) 0.008(2) -0.002(2) 0.004(2)
N6 0.049(3) 0.039(2) 0.036(2) 0.0061(19) -0.002(2) 0.003(2)
N7 0.042(2) 0.044(2) 0.030(2) 0.0062(19) -0.0060(18) 0.0038(19)
N8 0.047(3) 0.040(2) 0.030(2) 0.0094(19) -0.0021(19) -0.0001(19)
N9 0.054(3) 0.038(2) 0.040(3) 0.007(2) -0.006(2) 0.004(2)
N10 0.057(3) 0.039(2) 0.037(3) 0.009(2) -0.005(2) 0.005(2)
N11 0.050(3) 0.038(2) 0.034(2) 0.005(2) -0.003(2) 0.001(2)
N12 0.044(3) 0.041(2) 0.040(3) 0.008(2) -0.005(2) 0.0020(19)
N13 0.038(2) 0.036(2) 0.035(2) 0.0089(18) -0.0012(18) -0.0022(19)
N14 0.032(2) 0.038(2) 0.038(2) 0.0101(19) -0.0013(18) 0.0038(18)
N15 0.044(3) 0.038(2) 0.032(2) 0.0099(19) 0.0001(19) 0.0002(19)
N16 0.048(3) 0.039(2) 0.035(2) 0.0076(19) -0.002(2) 0.000(2)
N17 0.046(3) 0.043(2) 0.035(2) 0.0098(19) -0.0038(19) -0.002(2)
N18 0.042(2) 0.040(2) 0.030(2) 0.0079(18) -0.0014(19) -0.0016(19)
N19 0.084(4) 0.047(3) 0.087(4) 0.007(3) -0.031(3) 0.012(3)
C1 0.062(4) 0.045(3) 0.035(3) 0.007(2) -0.002(3) 0.005(3)
C2 0.054(3) 0.049(3) 0.030(3) 0.010(2) -0.004(2) -0.006(3)
C3 0.058(4) 0.047(3) 0.041(3) 0.014(3) -0.004(3) 0.008(3)
C4 0.072(4) 0.049(3) 0.039(3) 0.014(3) -0.015(3) 0.000(3)
C5 0.065(4) 0.041(3) 0.046(3) 0.018(3) -0.008(3) -0.002(3)
C6 0.063(4) 0.037(3) 0.053(4) 0.010(3) 0.000(3) 0.004(3)
C7 0.057(4) 0.044(3) 0.046(3) 0.007(3) -0.003(3) 0.015(3)
C8 0.046(3) 0.044(3) 0.048(3) 0.004(3) 0.003(3) 0.000(2)
C9 0.055(4) 0.050(3) 0.040(3) 0.002(3) -0.004(3) 0.007(3)
C10 0.061(4) 0.048(3) 0.033(3) 0.003(3) -0.002(3) 0.003(3)
C11 0.049(3) 0.053(3) 0.030(3) 0.010(3) -0.006(2) 0.001(3)
C12 0.056(3) 0.044(3) 0.044(3) 0.014(3) -0.007(3) 0.004(3)
C13 0.074(4) 0.052(3) 0.038(3) 0.008(3) -0.012(3) 0.009(3)
C14 0.069(4) 0.044(3) 0.050(4) 0.012(3) -0.008(3) 0.007(3)
C15 0.076(4) 0.041(3) 0.046(4) 0.008(3) -0.007(3) 0.016(3)
C16 0.056(3) 0.038(3) 0.050(3) 0.011(3) -0.006(3) 0.004(3)
C17 0.053(3) 0.037(3) 0.042(3) 0.001(2) 0.003(3) 0.000(2)
C18 0.060(4) 0.047(3) 0.035(3) 0.005(3) -0.004(3) 0.000(3)
C19 0.039(3) 0.039(3) 0.044(3) 0.010(2) -0.003(2) 0.001(2)
C20 0.045(3) 0.048(3) 0.057(4) 0.022(3) -0.004(3) 0.012(3)
C21 0.037(3) 0.040(3) 0.037(3) 0.008(2) -0.001(2) 0.004(2)
C22 0.036(3) 0.048(3) 0.049(3) 0.004(3) 0.003(2) 0.004(2)
C23 0.044(4) 0.067(4) 0.067(4) 0.018(3) 0.000(3) -0.001(3)
C24 0.051(4) 0.070(4) 0.092(5) 0.013(4) 0.017(4) -0.008(3)
C25 0.043(4) 0.079(5) 0.101(6) 0.000(4) 0.000(4) -0.005(3)
C26 0.049(4) 0.082(5) 0.088(5) 0.005(4) -0.015(4) 0.010(4)
C27 0.048(4) 0.062(4) 0.067(4) 0.014(3) -0.005(3) 0.006(3)
C28 0.046(3) 0.037(3) 0.049(3) 0.012(2) -0.003(3) 0.000(2)
C29 0.062(4) 0.066(4) 0.070(4) 0.031(3) -0.015(3) -0.011(3)
C30 0.084(5) 0.086(5) 0.069(5) 0.046(4) -0.009(4) -0.027(4)
C31 0.076(5) 0.068(4) 0.077(5) 0.021(4) 0.015(4) -0.022(4)
C32 0.049(4) 0.061(4) 0.091(5) 0.021(4) 0.005(3) -0.006(3)
C33 0.044(3) 0.049(3) 0.077(4) 0.025(3) -0.003(3) 0.000(3)
C34 0.046(3) 0.041(3) 0.036(3) 0.010(2) 0.002(2) 0.005(2)
C35 0.051(3) 0.040(3) 0.040(3) 0.002(2) 0.002(3) 0.006(2)
C36 0.051(3) 0.033(3) 0.032(3) 0.005(2) -0.006(2) 0.005(2)
C37 0.050(3) 0.044(3) 0.038(3) 0.007(2) -0.004(2) -0.004(3)
C38 0.062(4) 0.048(3) 0.066(4) 0.009(3) 0.002(3) -0.007(3)
C39 0.058(4) 0.083(5) 0.078(5) 0.016(4) 0.003(3) -0.017(4)
C40 0.075(5) 0.070(5) 0.068(4) 0.014(4) -0.006(4) -0.033(4)
C41 0.087(5) 0.047(4) 0.069(4) 0.001(3) -0.005(4) -0.014(4)
C42 0.070(4) 0.046(3) 0.053(4) 0.001(3) -0.002(3) -0.009(3)
C43 0.048(3) 0.046(3) 0.051(3) 0.017(3) 0.003(3) 0.008(3)
C44 0.063(4) 0.084(5) 0.075(5) -0.014(4) 0.019(4) -0.006(4)
C45 0.078(6) 0.111(6) 0.090(6) -0.012(5) 0.034(5) 0.000(5)
C46 0.061(5) 0.108(6) 0.104(7) 0.017(5) 0.028(5) -0.007(5)
C47 0.065(5) 0.100(6) 0.092(6) 0.009(5) 0.003(4) -0.025(4)
C48 0.054(4) 0.077(4) 0.059(4) -0.003(3) 0.009(3) -0.011(3)
C49 0.051(3) 0.045(3) 0.034(3) 0.006(2) -0.006(2) -0.001(2)
C50 0.059(4) 0.063(4) 0.028(3) 0.009(3) -0.010(3) -0.004(3)
C51 0.052(3) 0.044(3) 0.042(3) 0.012(2) 0.003(3) 0.003(3)
C52 0.058(4) 0.050(3) 0.048(3) 0.009(3) 0.012(3) 0.000(3)
C53 0.068(5) 0.084(5) 0.054(4) 0.014(3) 0.006(3) -0.021(4)
C54 0.068(5) 0.118(7) 0.095(6) 0.010(5) 0.008(4) -0.034(5)
C55 0.109(7) 0.103(6) 0.082(6) 0.025(5) 0.025(5) -0.039(5)
C56 0.115(7) 0.094(6) 0.081(6) 0.040(5) 0.010(5) -0.021(5)
C57 0.083(5) 0.084(5) 0.063(4) 0.032(4) 0.006(4) -0.006(4)
C58 0.052(3) 0.056(3) 0.041(3) 0.010(3) -0.009(3) -0.003(3)
C59 0.075(5) 0.137(7) 0.056(4) -0.018(5) 0.004(4) -0.031(5)
C60 0.080(6) 0.193(10) 0.075(6) -0.029(6) -0.004(5) -0.065(6)
C61 0.060(5) 0.138(7) 0.086(6) -0.004(5) -0.003(4) -0.037(5)
C62 0.062(4) 0.097(5) 0.059(4) 0.019(4) 0.005(3) -0.015(4)
C63 0.055(4) 0.069(4) 0.047(4) 0.011(3) 0.000(3) -0.011(3)
C64 0.063(4) 0.057(4) 0.058(4) 0.008(3) -0.008(3) 0.005(3)
C65 0.091(6) 0.074(5) 0.086(6) 0.023(4) 0.004(4) 0.017(4)
C66 0.088(7) 0.113(7) 0.110(7) 0.035(6) 0.021(5) 0.030(6)
C67 0.079(6) 0.147(9) 0.090(7) 0.027(6) 0.002(5) -0.007(6)
C68 0.105(7) 0.123(8) 0.086(6) 0.004(6) -0.003(5) -0.045(6)
C69 0.073(5) 0.102(6) 0.082(5) -0.001(5) -0.002(4) -0.021(4)
C70 0.078(5) 0.048(3) 0.058(4) 0.007(3) -0.011(3) 0.016(3)
C71 0.070(5) 0.079(5) 0.102(6) 0.022(4) -0.016(4) 0.024(4)
C72 0.087(6) 0.110(7) 0.124(8) 0.017(6) -0.019(5) 0.045(5)
C73 0.142(9) 0.105(7) 0.075(6) 0.015(5) -0.021(6) 0.065(7)
C74 0.150(9) 0.087(6) 0.080(6) 0.034(5) 0.000(6) 0.044(6)
C75 0.103(6) 0.067(4) 0.064(4) 0.019(4) -0.005(4) 0.017(4)
C76 0.056(4) 0.062(4) 0.060(4) 0.014(3) -0.010(3) -0.007(3)
C77 0.078(5) 0.091(5) 0.080(6) 0.032(4) -0.017(4) 0.005(4)
C78 0.087(6) 0.185(11) 0.079(7) 0.068(7) -0.021(5) -0.019(7)
C79 0.082(6) 0.177(11) 0.066(6) 0.011(7) 0.000(5) -0.025(7)
C80 0.080(6) 0.119(7) 0.086(6) -0.015(6) 0.020(5) -0.017(5)
C81 0.071(5) 0.075(5) 0.078(5) 0.000(4) 0.006(4) -0.001(4)
C82 0.079(5) 0.043(3) 0.050(4) 0.004(3) -0.004(3) 0.011(3)
C83 0.085(5) 0.058(4) 0.073(5) 0.015(3) 0.012(4) 0.014(4)
C84 0.135(8) 0.054(4) 0.091(6) 0.020(4) 0.047(6) 0.019(5)
C85 0.150(9) 0.071(5) 0.073(5) 0.031(4) 0.024(6) 0.057(6)
C86 0.113(7) 0.079(5) 0.095(6) 0.014(5) -0.026(5) 0.037(5)
C87 0.084(5) 0.057(4) 0.088(5) 0.010(4) -0.016(4) 0.015(4)
C88 0.057(4) 0.062(4) 0.055(4) 0.009(3) -0.003(3) -0.003(3)
C89 0.066(4) 0.067(4) 0.083(5) 0.009(4) 0.004(4) -0.006(3)
C90 0.097(6) 0.092(6) 0.070(5) -0.001(5) 0.019(4) -0.004(5)
C91 0.085(6) 0.138(8) 0.068(5) 0.020(6) 0.008(4) -0.034(6)
C92 0.123(8) 0.107(7) 0.073(6) 0.035(5) 0.002(5) -0.010(6)
C93 0.106(6) 0.082(5) 0.071(5) 0.027(4) 0.000(4) 0.010(4)
C94 0.073(4) 0.055(4) 0.050(4) 0.012(3) -0.006(3) 0.012(3)
C95 0.089(6) 0.087(5) 0.073(5) 0.022(4) -0.005(4) 0.026(4)
C96 0.111(7) 0.101(6) 0.093(7) 0.031(5) 0.037(6) 0.040(5)
C97 0.079(6) 0.126(8) 0.120(8) 0.052(6) 0.013(6) 0.032(5)
C98 0.068(5) 0.124(7) 0.102(7) 0.040(6) -0.011(5) 0.015(5)
C99 0.071(5) 0.083(5) 0.063(4) 0.011(4) -0.005(4) 0.008(4)
C100 0.163(11) 0.133(9) 0.098(7) -0.005(6) -0.003(7) -0.039(8)
C101 0.237(19) 0.45(3) 0.55(4) -0.43(3) 0.28(2) -0.24(2)

loop_
_atom_type_symbol
_atom_type_description
_atom_type_scat_dispersion_real
_atom_type_scat_dispersion_imag
_atom_type_scat_source
C C 0.0033 0.0016 'International Tables Vol C Tables 4.2.6.8 and 6.1.1.4'
H H 0.0000 0.0000 'International Tables Vol C Tables 4.2.6.8 and 6.1.1.4'
N N 0.0061 0.0033 'International Tables Vol C Tables 4.2.6.8 and 6.1.1.4'
O O 0.0106 0.0060 'International Tables Vol C Tables 4.2.6.8 and 6.1.1.4'
P P 0.1023 0.0942 'International Tables Vol C Tables 4.2.6.8 and 6.1.1.4'
Cl Cl 0.1484 0.1585 'International Tables Vol C Tables 4.2.6.8 and 6.1.1.4'
Cu Cu 0.3201 1.2651 'International Tables Vol C Tables 4.2.6.8 and 6.1.1.4'

loop_
_geom_angle_atom_site_label_1
_geom_angle_atom_site_label_2
_geom_angle_atom_site_label_3
_geom_angle
_geom_angle_site_symmetry_1
_geom_angle_site_symmetry_3
_geom_angle_publ_flag
O1 Cu1 N6 90.30(15) . . ?
O1 Cu1 N1 90.42(15) . . ?
N6 Cu1 N1 170.15(18) . . ?
O1 Cu1 N13 167.52(16) . . ?
N6 Cu1 N13 90.87(16) . . ?
N1 Cu1 N13 90.56(16) . . ?
O1 Cu1 Cu4 102.72(10) . . ?
N6 Cu1 Cu4 92.94(13) . . ?
N1 Cu1 Cu4 96.48(13) . . ?
N13 Cu1 Cu4 64.81(11) . . ?
O1 Cu2 N3 89.22(15) . . ?
O1 Cu2 N2 90.73(15) . . ?
N3 Cu2 N2 166.41(18) . . ?
O1 Cu2 N15 161.93(16) . . ?
N3 Cu2 N15 94.61(16) . . ?
N2 Cu2 N15 89.63(16) . . ?
O1 Cu2 Cu5 95.26(10) . . ?
N3 Cu2 Cu5 102.73(13) . . ?
N2 Cu2 Cu5 90.81(13) . . ?
N15 Cu2 Cu5 66.67(12) . . ?
O1 Cu3 N4 89.07(15) . . ?
O1 Cu3 N5 90.42(15) . . ?
N4 Cu3 N5 166.69(19) . . ?
O1 Cu3 N17 161.27(16) . . ?
N4 Cu3 N17 95.78(17) . . ?
N5 Cu3 N17 88.93(17) . . ?
O1 Cu3 Cu6 95.61(10) . . ?
N4 Cu3 Cu6 105.33(13) . . ?
N5 Cu3 Cu6 87.96(13) . . ?
N17 Cu3 Cu6 65.67(12) . . ?
O2 Cu4 N12 90.41(15) . . ?
O2 Cu4 N7 89.80(15) . . ?
N12 Cu4 N7 162.39(18) . . ?
O2 Cu4 N14 158.00(15) . . ?
N12 Cu4 N14 93.40(16) . . ?
N7 Cu4 N14 92.97(16) . . ?
O2 Cu4 Cu1 91.85(10) . . ?
N12 Cu4 Cu1 98.91(13) . . ?
N7 Cu4 Cu1 98.68(12) . . ?
N14 Cu4 Cu1 66.15(11) . . ?
O2 Cu5 N9 90.64(15) . . ?
O2 Cu5 N8 90.18(15) . . ?
N9 Cu5 N8 168.86(19) . . ?
O2 Cu5 N16 165.83(16) . . ?
N9 Cu5 N16 89.55(17) . . ?
N8 Cu5 N16 92.36(16) . . ?
O2 Cu5 Cu2 100.17(10) . . ?
N9 Cu5 Cu2 89.36(13) . . ?
N8 Cu5 Cu2 101.43(12) . . ?
N16 Cu5 Cu2 65.67(12) . . ?
O2 Cu6 N11 90.02(15) . . ?
O2 Cu6 N10 90.37(15) . . ?
N11 Cu6 N10 168.85(19) . . ?
O2 Cu6 N18 164.26(15) . . ?
N11 Cu6 N18 94.23(17) . . ?
N10 Cu6 N18 88.37(17) . . ?
O2 Cu6 Cu3 98.67(10) . . ?
N11 Cu6 Cu3 104.88(13) . . ?
N10 Cu6 Cu3 86.07(13) . . ?
N18 Cu6 Cu3 65.59(12) . . ?
N19 P1 C76 110.3(3) . . ?
N19 P1 C64 107.8(3) . . ?
C76 P1 C64 108.7(3) . . ?
N19 P1 C70 115.1(3) . . ?
C76 P1 C70 107.3(3) . . ?
C64 P1 C70 107.4(3) . . ?
N19 P2 C88 110.7(3) . . ?
N19 P2 C94 114.6(3) . . ?
C88 P2 C94 107.9(3) . . ?
N19 P2 C82 106.9(3) . . ?
C88 P2 C82 108.7(3) . . ?
C94 P2 C82 107.8(3) . . ?
Cu1 O1 Cu2 117.59(17) . . ?
Cu1 O1 Cu3 118.57(17) . . ?
Cu2 O1 Cu3 118.22(16) . . ?
Cu5 O2 Cu4 118.59(16) . . ?
Cu5 O2 Cu6 119.04(16) . . ?
Cu4 O2 Cu6 118.13(16) . . ?
C3 N1 N2 107.6(4) . . ?
C3 N1 Cu1 133.0(4) . . ?
N2 N1 Cu1 118.5(3) . . ?
C1 N2 N1 108.8(4) . . ?
C1 N2 Cu2 132.7(4) . . ?
N1 N2 Cu2 118.5(3) . . ?
C6 N3 N4 108.9(4) . . ?
C6 N3 Cu2 131.6(4) . . ?
N4 N3 Cu2 119.5(3) . . ?
C4 N4 N3 107.8(4) . . ?
C4 N4 Cu3 133.7(4) . . ?
N3 N4 Cu3 118.4(3) . . ?
C9 N5 N6 108.7(4) . . ?
C9 N5 Cu3 133.5(4) . . ?
N6 N5 Cu3 117.6(3) . . ?
C7 N6 N5 107.8(4) . . ?
C7 N6 Cu1 131.8(4) . . ?
N5 N6 Cu1 120.3(3) . . ?
C12 N7 N8 107.4(4) . . ?
C12 N7 Cu4 133.8(4) . . ?
N8 N7 Cu4 118.6(3) . . ?
C10 N8 N7 108.5(4) . . ?
C10 N8 Cu5 132.9(4) . . ?
N7 N8 Cu5 118.5(3) . . ?
C15 N9 N10 108.4(4) . . ?
C15 N9 Cu5 132.3(4) . . ?
N10 N9 Cu5 118.9(3) . . ?
C13 N10 N9 108.1(4) . . ?
C13 N10 Cu6 132.7(4) . . ?
N9 N10 Cu6 119.0(3) . . ?
C18 N11 N12 107.9(4) . . ?
C18 N11 Cu6 132.7(4) . . ?
N12 N11 Cu6 119.1(3) . . ?
C16 N12 N11 107.9(4) . . ?
C16 N12 Cu4 134.0(4) . . ?
N11 N12 Cu4 118.0(3) . . ?
N14 N13 C21 109.0(4) . . ?
N14 N13 Cu1 116.4(3) . . ?
C21 N13 Cu1 134.4(3) . . ?
N13 N14 C19 108.5(4) . . ?
N13 N14 Cu4 112.6(3) . . ?
C19 N14 Cu4 138.7(3) . . ?
C36 N15 N16 108.3(4) . . ?
C36 N15 Cu2 139.7(4) . . ?
N16 N15 Cu2 112.0(3) . . ?
C34 N16 N15 108.8(4) . . ?
C34 N16 Cu5 135.4(4) . . ?
N15 N16 Cu5 115.7(3) . . ?
C51 N17 N18 108.0(4) . . ?
C51 N17 Cu3 138.5(4) . . ?
N18 N17 Cu3 113.5(3) . . ?
C49 N18 N17 108.4(4) . . ?
C49 N18 Cu6 136.4(4) . . ?
N17 N18 Cu6 114.9(3) . . ?
P1 N19 P2 149.8(4) . . ?
N2 C1 C2 108.6(5) . . ?
C1 C2 C3 106.0(5) . . ?
C1 C2 Cl1 126.8(4) . . ?
C3 C2 Cl1 127.2(4) . . ?
N1 C3 C2 109.1(5) . . ?
N4 C4 C5 109.0(5) . . ?
C6 C5 C4 106.2(5) . . ?
C6 C5 Cl2 126.4(4) . . ?
C4 C5 Cl2 127.4(4) . . ?
N3 C6 C5 108.1(5) . . ?
N6 C7 C8 109.4(5) . . ?
C7 C8 C9 106.2(5) . . ?
C7 C8 Cl3 126.7(4) . . ?
C9 C8 Cl3 127.1(4) . . ?
N5 C9 C8 107.9(5) . . ?
N8 C10 C11 109.1(5) . . ?
C12 C11 C10 105.7(5) . . ?
C12 C11 Cl4 127.4(4) . . ?
C10 C11 Cl4 126.9(4) . . ?
N7 C12 C11 109.2(5) . . ?
N10 C13 C14 108.8(5) . . ?
C15 C14 C13 105.6(5) . . ?
C15 C14 Cl5 127.1(5) . . ?
C13 C14 Cl5 127.3(5) . . ?
N9 C15 C14 109.1(5) . . ?
N12 C16 C17 108.9(5) . . ?
C18 C17 C16 105.7(5) . . ?
C18 C17 Cl6 127.3(4) . . ?
C16 C17 Cl6 127.0(4) . . ?
N11 C18 C17 109.6(5) . . ?
N14 C19 C20 108.1(4) . . ?
N14 C19 C28 122.8(4) . . ?
C20 C19 C28 128.9(5) . . ?
C21 C20 C19 106.2(4) . . ?
N13 C21 C20 108.2(4) . . ?
N13 C21 C22 122.3(4) . . ?
C20 C21 C22 129.2(5) . . ?
C27 C22 C23 117.5(5) . . ?
C27 C22 C21 119.8(5) . . ?
C23 C22 C21 122.7(5) . . ?
C24 C23 C22 121.6(6) . . ?
C23 C24 C25 120.0(7) . . ?
C26 C25 C24 119.3(6) . . ?
C25 C26 C27 121.2(6) . . ?
C22 C27 C26 120.4(6) . . ?
C29 C28 C33 116.9(5) . . ?
C29 C28 C19 119.6(5) . . ?
C33 C28 C19 123.4(5) . . ?
C30 C29 C28 122.2(6) . . ?
C29 C30 C31 120.3(6) . . ?
C30 C31 C32 119.3(6) . . ?
C33 C32 C31 120.1(6) . . ?
C32 C33 C28 121.2(6) . . ?
N16 C34 C35 108.3(5) . . ?
N16 C34 C43 122.8(5) . . ?
C35 C34 C43 128.8(5) . . ?
C34 C35 C36 106.0(5) . . ?
N15 C36 C35 108.6(5) . . ?
N15 C36 C37 123.3(5) . . ?
C35 C36 C37 128.1(5) . . ?
C38 C37 C42 117.3(5) . . ?
C38 C37 C36 122.8(5) . . ?
C42 C37 C36 119.8(5) . . ?
C37 C38 C39 120.8(6) . . ?
C40 C39 C38 120.3(7) . . ?
C41 C40 C39 119.5(6) . . ?
C40 C41 C42 120.6(6) . . ?
C41 C42 C37 121.6(6) . . ?
C44 C43 C48 116.8(6) . . ?
C44 C43 C34 119.8(5) . . ?
C48 C43 C34 123.4(5) . . ?
C43 C44 C45 121.1(7) . . ?
C46 C45 C44 121.4(7) . . ?
C45 C46 C47 118.6(7) . . ?
C46 C47 C48 121.0(7) . . ?
C47 C48 C43 121.1(6) . . ?
N18 C49 C50 108.6(5) . . ?
N18 C49 C58 122.6(5) . . ?
C50 C49 C58 128.7(5) . . ?
C51 C50 C49 106.3(5) . . ?
N17 C51 C50 108.7(5) . . ?
N17 C51 C52 122.1(5) . . ?
C50 C51 C52 129.2(5) . . ?
C53 C52 C57 116.7(6) . . ?
C53 C52 C51 122.2(5) . . ?
C57 C52 C51 121.1(6) . . ?
C52 C53 C54 121.0(7) . . ?
C55 C54 C53 119.6(8) . . ?
C56 C55 C54 119.8(7) . . ?
C55 C56 C57 120.8(8) . . ?
C56 C57 C52 122.2(7) . . ?
C59 C58 C63 117.4(6) . . ?
C59 C58 C49 120.2(6) . . ?
C63 C58 C49 122.4(5) . . ?
C58 C59 C60 121.5(7) . . ?
C61 C60 C59 120.8(7) . . ?
C60 C61 C62 119.1(7) . . ?
C61 C62 C63 120.2(7) . . ?
C62 C63 C58 121.0(6) . . ?
C65 C64 C69 118.8(7) . . ?
C65 C64 P1 119.8(6) . . ?
C69 C64 P1 121.2(6) . . ?
C64 C65 C66 119.4(8) . . ?
C67 C66 C65 122.3(9) . . ?
C66 C67 C68 119.4(9) . . ?
C67 C68 C69 120.8(9) . . ?
C64 C69 C68 119.3(8) . . ?
C75 C70 C71 119.9(6) . . ?
C75 C70 P1 122.4(6) . . ?
C71 C70 P1 117.7(5) . . ?
C70 C71 C72 118.5(8) . . ?
C73 C72 C71 119.9(9) . . ?
C74 C73 C72 121.1(8) . . ?
C73 C74 C75 120.0(9) . . ?
C70 C75 C74 120.6(8) . . ?
C81 C76 C77 118.8(7) . . ?
C81 C76 P1 121.7(5) . . ?
C77 C76 P1 119.5(6) . . ?
C78 C77 C76 120.8(8) . . ?
C79 C78 C77 119.9(9) . . ?
C78 C79 C80 120.1(9) . . ?
C79 C80 C81 119.9(9) . . ?
C76 C81 C80 120.4(8) . . ?
C83 C82 C87 119.7(6) . . ?
C83 C82 P2 121.9(5) . . ?
C87 C82 P2 118.4(5) . . ?
C82 C83 C84 119.3(7) . . ?
C85 C84 C83 120.0(8) . . ?
C86 C85 C84 121.1(7) . . ?
C85 C86 C87 121.0(8) . . ?
C86 C87 C82 118.9(8) . . ?
C89 C88 C93 118.0(7) . . ?
C89 C88 P2 122.2(5) . . ?
C93 C88 P2 119.8(5) . . ?
C88 C89 C90 120.4(7) . . ?
C91 C90 C89 120.6(8) . . ?
C90 C91 C92 119.7(8) . . ?
C91 C92 C93 119.8(8) . . ?
C92 C93 C88 121.5(8) . . ?
C95 C94 C99 118.1(7) . . ?
C95 C94 P2 119.0(5) . . ?
C99 C94 P2 122.9(5) . . ?
C94 C95 C96 121.5(7) . . ?
C97 C96 C95 118.7(8) . . ?
C98 C97 C96 121.3(8) . . ?
C97 C98 C99 119.9(8) . . ?
C94 C99 C98 120.5(7) . . ?
Cl8 C100 Cl7 111.4(7) . . ?
Cl10 C101 Cl9 143.4(14) . . ?

loop_
_geom_bond_atom_site_label_1
_geom_bond_atom_site_label_2
_geom_bond_distance
_geom_bond_site_symmetry_2
_geom_bond_publ_flag
Cu1 O1 1.882(3) . ?
Cu1 N6 1.952(4) . ?
Cu1 N1 1.957(4) . ?
Cu1 N13 2.008(4) . ?
Cu1 Cu4 3.0262(9) . ?
Cu2 O1 1.893(3) . ?
Cu2 N3 1.956(4) . ?
Cu2 N2 1.961(4) . ?
Cu2 N15 2.034(4) . ?
Cu2 Cu5 2.9960(9) . ?
Cu3 O1 1.897(3) . ?
Cu3 N4 1.970(4) . ?
Cu3 N5 1.971(4) . ?
Cu3 N17 2.024(4) . ?
Cu3 Cu6 3.0299(9) . ?
Cu4 O2 1.882(3) . ?
Cu4 N12 1.966(4) . ?
Cu4 N7 1.969(4) . ?
Cu4 N14 2.018(4) . ?
Cu5 O2 1.880(3) . ?
Cu5 N9 1.960(4) . ?
Cu5 N8 1.961(4) . ?
Cu5 N16 2.015(4) . ?
Cu6 O2 1.890(3) . ?
Cu6 N11 1.956(4) . ?
Cu6 N10 1.964(4) . ?
Cu6 N18 2.008(4) . ?
Cl1 C2 1.732(5) . ?
Cl2 C5 1.736(5) . ?
Cl3 C8 1.734(5) . ?
Cl4 C11 1.735(5) . ?
Cl5 C14 1.717(5) . ?
Cl6 C17 1.727(5) . ?
Cl7 C100 1.762(11) . ?
Cl8 C100 1.668(11) . ?
Cl9 C101 1.502(12) . ?
Cl10 C101 1.452(13) . ?
P1 N19 1.566(5) . ?
P1 C76 1.792(7) . ?
P1 C64 1.798(7) . ?
P1 C70 1.809(6) . ?
P2 N19 1.566(5) . ?
P2 C88 1.788(6) . ?
P2 C94 1.792(7) . ?
P2 C82 1.798(6) . ?
N1 C3 1.342(6) . ?
N1 N2 1.348(6) . ?
N2 C1 1.339(6) . ?
N3 C6 1.335(6) . ?
N3 N4 1.351(6) . ?
N4 C4 1.330(6) . ?
N5 C9 1.349(6) . ?
N5 N6 1.350(6) . ?
N6 C7 1.332(6) . ?
N7 C12 1.341(6) . ?
N7 N8 1.354(6) . ?
N8 C10 1.328(6) . ?
N9 C15 1.330(7) . ?
N9 N10 1.348(6) . ?
N10 C13 1.338(7) . ?
N11 C18 1.340(6) . ?
N11 N12 1.360(6) . ?
N12 C16 1.334(6) . ?
N13 N14 1.356(5) . ?
N13 C21 1.359(6) . ?
N14 C19 1.357(6) . ?
N15 C36 1.352(6) . ?
N15 N16 1.361(6) . ?
N16 C34 1.353(6) . ?
N17 C51 1.356(6) . ?
N17 N18 1.369(6) . ?
N18 C49 1.346(6) . ?
C1 C2 1.365(7) . ?
C2 C3 1.370(7) . ?
C4 C5 1.370(8) . ?
C5 C6 1.367(8) . ?
C7 C8 1.368(8) . ?
C8 C9 1.371(7) . ?
C10 C11 1.366(7) . ?
C11 C12 1.364(7) . ?
C13 C14 1.373(8) . ?
C14 C15 1.369(8) . ?
C16 C17 1.384(7) . ?
C17 C18 1.352(7) . ?
C19 C20 1.402(7) . ?
C19 C28 1.473(7) . ?
C20 C21 1.384(7) . ?
C21 C22 1.476(7) . ?
C22 C27 1.370(8) . ?
C22 C23 1.400(8) . ?
C23 C24 1.370(8) . ?
C24 C25 1.375(10) . ?
C25 C26 1.358(10) . ?
C26 C27 1.396(9) . ?
C28 C29 1.387(8) . ?
C28 C33 1.387(7) . ?
C29 C30 1.364(9) . ?
C30 C31 1.364(10) . ?
C31 C32 1.383(9) . ?
C32 C33 1.379(8) . ?
C34 C35 1.390(7) . ?
C34 C43 1.481(8) . ?
C35 C36 1.392(7) . ?
C36 C37 1.465(7) . ?
C37 C38 1.387(8) . ?
C37 C42 1.390(7) . ?
C38 C39 1.399(9) . ?
C39 C40 1.371(9) . ?
C40 C41 1.365(9) . ?
C41 C42 1.378(9) . ?
C43 C44 1.376(8) . ?
C43 C48 1.385(8) . ?
C44 C45 1.380(10) . ?
C45 C46 1.345(11) . ?
C46 C47 1.362(11) . ?
C47 C48 1.375(9) . ?
C49 C50 1.387(7) . ?
C49 C58 1.481(8) . ?
C50 C51 1.376(7) . ?
C51 C52 1.461(8) . ?
C52 C53 1.376(9) . ?
C52 C57 1.385(8) . ?
C53 C54 1.409(9) . ?
C54 C55 1.372(11) . ?
C55 C56 1.338(11) . ?
C56 C57 1.372(10) . ?
C58 C59 1.372(8) . ?
C58 C63 1.390(8) . ?
C59 C60 1.372(10) . ?
C60 C61 1.361(11) . ?
C61 C62 1.374(10) . ?
C62 C63 1.377(8) . ?
C64 C65 1.372(9) . ?
C64 C69 1.392(9) . ?
C65 C66 1.377(11) . ?
C66 C67 1.335(12) . ?
C67 C68 1.353(12) . ?
C68 C69 1.391(11) . ?
C70 C75 1.370(9) . ?
C70 C71 1.385(10) . ?
C71 C72 1.400(10) . ?
C72 C73 1.382(13) . ?
C73 C74 1.328(13) . ?
C74 C75 1.387(10) . ?
C76 C81 1.379(9) . ?
C76 C77 1.388(9) . ?
C77 C78 1.376(12) . ?
C78 C79 1.373(13) . ?
C79 C80 1.378(13) . ?
C80 C81 1.386(11) . ?
C82 C83 1.384(9) . ?
C82 C87 1.391(9) . ?
C83 C84 1.391(10) . ?
C84 C85 1.354(12) . ?
C85 C86 1.345(12) . ?
C86 C87 1.378(10) . ?
C88 C89 1.368(9) . ?
C88 C93 1.372(9) . ?
C89 C90 1.386(10) . ?
C90 C91 1.351(11) . ?
C91 C92 1.364(12) . ?
C92 C93 1.370(11) . ?
C94 C95 1.375(9) . ?
C94 C99 1.390(9) . ?
C95 C96 1.387(11) . ?
C96 C97 1.379(12) . ?
C97 C98 1.345(11) . ?
C98 C99 1.392(10) . ?
